data_1548956
loop_
_publ_author_name
'Keller, Sarah'
'Prescimone, Alessandro'
'Constable, Edwin C.'
'Housecroft, Catherine E.'

_publ_section_title
;
 Copper(i) and silver(i) complexes of
 9,9-dimethyl-4,5-bis(di-tert-butylphosphino)xanthene: photophysical
 properties and structural rigidity under pressure.
;
_journal_issue 4
_journal_name_full
'Photochemical &amp; photobiological sciences : Official journal of the European Photochemistry Association and the European Society for Photobiology'
_journal_page_first 375
_journal_page_last 385
_journal_paper_doi 10.1039/c7pp00432j
_journal_volume 17
_journal_year 2018
_chemical_compound_source 'Sarah Keller'
_chemical_formula_moiety 'C41 H56 Ag1 F6 N2 O1 P3'
_chemical_formula_sum 'C41 H56 Ag F6 N2 O P3'
_chemical_formula_weight 907.68
_space_group_IT_number 2
_space_group_name_Hall '-P 1'
_space_group_name_H-M_alt 'P -1'
_symmetry_cell_setting triclinic
_symmetry_space_group_name_Hall '-P 1'
_symmetry_space_group_name_H-M 'P -1'
_atom_sites_solution_hydrogens difmap
_atom_sites_solution_primary other
_audit_creation_date 2017-03-27
_audit_creation_method CRYSTALS_ver_14.61_build_5809
_audit_update_record
;
2017-11-03 deposited with the CCDC.
2018-01-21 downloaded from the CCDC.
;
_cell_angle_alpha 104.142(3)
_cell_angle_beta 109.108(2)
_cell_angle_gamma 103.339(2)
_cell_formula_units_Z 2
_cell_length_a 12.3873(9)
_cell_length_b 12.5363(9)
_cell_length_c 15.3282(12)
_cell_measurement_reflns_used 7878
_cell_measurement_temperature 123
_cell_measurement_theta_max 70
_cell_measurement_theta_min 4
_cell_volume 2051.8(3)
_computing_cell_refinement 'Apex2 (Bruker AXS, 2006)'
_computing_data_collection 'Apex2 (Bruker AXS, 2006)'
_computing_data_reduction 'Apex2 (Bruker AXS, 2006)'
_computing_molecular_graphics 'CAMERON (Watkin et al., 1996)'
_computing_publication_material 'CRYSTALS (Betteridge et al., 2003)'
_computing_structure_refinement 'CRYSTALS (Betteridge et al., 2003)'
_computing_structure_solution 'Superflip (Palatinus & Chapuis, 2007)'
_diffrn_ambient_temperature 123
_diffrn_measured_fraction_theta_full 0.993
_diffrn_measured_fraction_theta_max 0.948
_diffrn_measurement_device Area
_diffrn_measurement_device_type 'Bruker Kappa Apex2'
_diffrn_measurement_method '\f & \w scans'
_diffrn_radiation_monochromator graphite
_diffrn_radiation_type 'Cu K\a'
_diffrn_radiation_wavelength 1.54178
_diffrn_reflns_av_R_equivalents 0.027
_diffrn_reflns_limit_h_max 14
_diffrn_reflns_limit_h_min -14
_diffrn_reflns_limit_k_max 14
_diffrn_reflns_limit_k_min -15
_diffrn_reflns_limit_l_max 18
_diffrn_reflns_limit_l_min -18
_diffrn_reflns_number 26703
_diffrn_reflns_theta_full 70.04
_diffrn_reflns_theta_max 70.153
_diffrn_reflns_theta_min 3.254
_diffrn_standards_number 0
_exptl_absorpt_coefficient_mu 5.576
_exptl_absorpt_correction_T_max 0.72
_exptl_absorpt_correction_T_min 0.54
_exptl_absorpt_correction_type multi-scan
_exptl_absorpt_process_details 'SADABS (Siemens, 1996)'
_exptl_crystal_colour colourless
_exptl_crystal_density_diffrn 1.469
_exptl_crystal_density_method 'not measured'
_exptl_crystal_description block
_exptl_crystal_F_000 940
_exptl_crystal_recrystallization_method
; 
 DCM / Et2O
;
_exptl_crystal_size_max 0.090
_exptl_crystal_size_mid 0.080
_exptl_crystal_size_min 0.060
_refine_diff_density_max 1.29
_refine_diff_density_min -0.74
_refine_ls_extinction_method None
_refine_ls_goodness_of_fit_ref 0.8973
_refine_ls_hydrogen_treatment constr
_refine_ls_matrix_type full
_refine_ls_number_parameters 523
_refine_ls_number_reflns 7336
_refine_ls_number_restraints 100
_refine_ls_R_factor_all 0.0387
_refine_ls_R_factor_gt 0.0383
_refine_ls_shift/su_max 0.0005478
_refine_ls_shift/su_mean 0.0000292
_refine_ls_structure_factor_coef Fsqd
_refine_ls_weighting_details
;
 Method, part 1, Chebychev polynomial, (Watkin, 1994, Prince, 1982) 
 [weight] = 1.0/[A~0~*T~0~(x)+A~1~*T~1~(x) ... +A~n-1~]*T~n-1~(x)] 
 where A~i~ are the Chebychev coefficients listed below and x= Fcalc/Fmax 
 Method = Robust Weighting (Prince, 1982) 
 W = [weight] * [1-(deltaF/6*sigmaF)^2^]^2^ 
 A~i~ are: 
 1.52 1.86 0.473 
;
_refine_ls_weighting_scheme calc
_refine_ls_wR_factor_all 0.0779
_refine_ls_wR_factor_gt 0.0779
_refine_ls_wR_factor_ref 0.0779
_reflns_limit_h_max 13
_reflns_limit_h_min -14
_reflns_limit_k_max 14
_reflns_limit_k_min -15
_reflns_limit_l_max 18
_reflns_limit_l_min 0
_reflns_number_gt 7256
_reflns_number_total 7397
_reflns_threshold_expression I>2.0\s(I)
_oxford_diffrn_Wilson_B_factor 0.00
_oxford_diffrn_Wilson_scale 0.00
_oxford_refine_ls_r_factor_ref 0.0387
_oxford_refine_ls_scale 0.097261(17)
_oxford_reflns_number_all 7337
_oxford_reflns_threshold_expression_ref I>-3.0\s(I)
_oxford_structure_analysis_title 'SK170_123K_0m in P-1'
_cod_data_source_file c7pp00432j2.cif
_cod_data_source_block SK170_123K
_cod_depositor_comments
;
The following automatic conversions were performed:

'_atom_sites_solution_primary' value 'Other' changed to 'other'
according to
/home/data/users/saulius/crontab/automatic-downloads/rss-feeds/RSC/lib/dictionaries/cif_core.dic
dictionary named 'cif_core.dic' version 2.4.2 from 2011-04-26.

Automatic conversion script
Id: cif_fix_values 4973 2017-02-22 13:04:09Z antanas 

 Adding full bibliography for 1548955--1548966.cif.
;
_cod_original_sg_symbol_H-M 'P -1 '
_cod_original_formula_sum 'C41 H56 Ag1 F6 N2 O1 P3'
_cod_database_code 1548956

loop_
_symmetry_equiv_pos_as_xyz
x,y,z
-x,-y,-z

loop_
_atom_site_label
_atom_site_type_symbol
_atom_site_fract_x
_atom_site_fract_y
_atom_site_fract_z
_atom_site_U_iso_or_equiv
_atom_site_occupancy
_atom_site_adp_type
_atom_site_refinement_flags_posn
_atom_site_refinement_flags_adp
_atom_site_disorder_group
Ag1 Ag 0.621695(17) 0.369893(17) 0.253319(15) 0.0272 1.0000 Uani . . .
O1 O 0.45576(16) 0.51509(15) 0.23683(13) 0.0264 1.0000 Uani . . .
N1 N 0.8069(2) 0.3280(2) 0.22613(19) 0.0353 1.0000 Uani . . .
N2 N 0.6703(2) 0.2054(2) 0.3055(2) 0.0388 1.0000 Uani . . .
P1 P 0.70268(6) 0.56547(6) 0.38900(5) 0.0238 1.0000 Uani . . .
P2 P 0.42421(6) 0.28308(5) 0.10219(5) 0.0236 1.0000 Uani . . .
P3 P 0.08151(6) -0.05610(6) 0.27164(6) 0.0311 1.0000 Uani . U .
C3 C 0.3328(2) 0.3774(2) 0.07738(19) 0.0244 1.0000 Uani . . .
C4 C 0.2328(2) 0.3440(2) -0.0113(2) 0.0316 1.0000 Uani . . .
C5 C 0.1568(3) 0.4091(3) -0.0267(2) 0.0362 1.0000 Uani . . .
C6 C 0.1786(3) 0.5087(3) 0.0485(2) 0.0327 1.0000 Uani . . .
C7 C 0.2768(2) 0.5478(2) 0.13861(19) 0.0254 1.0000 Uani . . .
C8 C 0.3545(2) 0.4822(2) 0.15131(18) 0.0224 1.0000 Uani . . .
C10 C 0.4862(2) 0.6164(2) 0.31347(18) 0.0221 1.0000 Uani . . .
C11 C 0.5967(2) 0.6466(2) 0.39372(19) 0.0250 1.0000 Uani . . .
C13 C 0.8194(2) 0.6689(2) 0.3662(2) 0.0290 1.0000 Uani . . .
C14 C 0.8597(3) 0.7984(3) 0.4270(3) 0.0406 1.0000 Uani . . .
C15 C 0.7578(3) 0.6529(3) 0.2568(2) 0.0375 1.0000 Uani . . .
C16 C 0.9316(3) 0.6310(3) 0.3834(2) 0.0350 1.0000 Uani . . .
C17 C 0.7653(3) 0.5512(3) 0.5143(2) 0.0327 1.0000 Uani . . .
C18 C 0.6559(3) 0.5012(4) 0.5349(3) 0.0491 1.0000 Uani . . .
C19 C 0.8561(3) 0.6600(3) 0.6023(3) 0.0545 1.0000 Uani . . .
C20 C 0.8313(3) 0.4623(3) 0.5059(3) 0.0442 1.0000 Uani . . .
C21 C 0.6277(2) 0.7463(3) 0.4745(2) 0.0326 1.0000 Uani . . .
C22 C 0.5530(3) 0.8131(3) 0.4753(2) 0.0357 1.0000 Uani . . .
C23 C 0.4469(3) 0.7827(2) 0.3934(2) 0.0320 1.0000 Uani . . .
C24 C 0.4104(2) 0.6843(2) 0.31052(19) 0.0244 1.0000 Uani . . .
C25 C 0.2935(2) 0.6546(2) 0.22161(19) 0.0261 1.0000 Uani . . .
C26 C 0.2981(3) 0.7608(3) 0.1866(2) 0.0389 1.0000 Uani . . .
C27 C 0.1853(2) 0.6268(3) 0.2505(2) 0.0345 1.0000 Uani . . .
C28 C 0.3165(3) 0.1664(2) 0.1213(2) 0.0337 1.0000 Uani . . .
C29 C 0.3212(3) 0.2263(3) 0.2239(2) 0.0397 1.0000 Uani . . .
C30 C 0.3638(3) 0.0639(3) 0.1224(3) 0.0437 1.0000 Uani . . .
C31 C 0.1834(3) 0.1184(3) 0.0465(3) 0.0427 1.0000 Uani . . .
C32 C 0.4506(3) 0.2283(2) -0.0128(2) 0.0292 1.0000 Uani . . .
C33 C 0.5521(3) 0.1751(3) 0.0152(2) 0.0389 1.0000 Uani . . .
C34 C 0.4997(3) 0.3369(3) -0.0360(2) 0.0375 1.0000 Uani . . .
C35 C 0.3454(3) 0.1358(3) -0.1049(2) 0.0439 1.0000 Uani . . .
C37 C 0.7676(3) 0.1804(2) 0.2991(2) 0.0304 1.0000 Uani . . .
C38 C 0.8191(3) 0.1144(3) 0.3501(2) 0.0386 1.0000 Uani . . .
C39 C 0.7702(3) 0.0739(3) 0.4090(3) 0.0476 1.0000 Uani . . .
C40 C 0.6682(4) 0.0971(3) 0.4141(3) 0.0536 1.0000 Uani . . .
C41 C 0.6221(4) 0.1627(3) 0.3616(3) 0.0525 1.0000 Uani . . .
C42 C 0.8197(2) 0.2275(2) 0.2361(2) 0.0293 1.0000 Uani . . .
C44 C 0.8576(3) 0.3723(3) 0.1724(2) 0.0417 1.0000 Uani . . .
C45 C 0.9197(3) 0.3197(3) 0.1253(2) 0.0413 1.0000 Uani . . .
C46 C 0.9296(3) 0.2156(3) 0.1338(2) 0.0430 1.0000 Uani . . .
C47 C 0.8798(3) 0.1692(3) 0.1899(2) 0.0366 1.0000 Uani . . .
F1 F 0.22385(19) -0.0204(2) 0.3089(2) 0.0882 1.0000 Uani . U .
F2 F -0.06112(18) -0.0879(2) 0.2303(2) 0.0754 1.0000 Uani . U .
F3 F 0.1060(5) 0.0751(4) 0.2822(7) 0.1103 0.6500 Uani . U 1
F4 F 0.0784(6) -0.0197(6) 0.3784(4) 0.0990 0.6500 Uani . U 1
F5 F 0.0545(5) -0.1851(3) 0.2663(5) 0.0760 0.6500 Uani . U 1
F6 F 0.0866(6) -0.0949(6) 0.1698(4) 0.0924 0.6500 Uani . U 1
F7 F 0.0612(8) 0.0164(10) 0.1986(8) 0.0837 0.3500 Uani . U 2
F8 F 0.0937(8) 0.0446(11) 0.3547(7) 0.0928 0.3500 Uani . U 2
F9 F 0.0998(11) -0.1326(13) 0.3347(11) 0.1160 0.3500 Uani . U 2
F10 F 0.0648(8) -0.1591(9) 0.1799(8) 0.0910 0.3500 Uani . U 2
H41 H 0.2143 0.2763 -0.0611 0.0363 1.0000 Uiso R . .
H51 H 0.0928 0.3833 -0.0872 0.0424 1.0000 Uiso R . .
H61 H 0.1273 0.5517 0.0398 0.0385 1.0000 Uiso R . .
H141 H 0.9173 0.8415 0.4078 0.0581 1.0000 Uiso R . .
H143 H 0.8976 0.8108 0.4965 0.0586 1.0000 Uiso R . .
H142 H 0.7886 0.8238 0.4137 0.0587 1.0000 Uiso R . .
H151 H 0.8131 0.7004 0.2394 0.0543 1.0000 Uiso R . .
H152 H 0.6875 0.6764 0.2443 0.0550 1.0000 Uiso R . .
H153 H 0.7325 0.5731 0.2149 0.0551 1.0000 Uiso R . .
H161 H 0.9804 0.6709 0.3560 0.0488 1.0000 Uiso R . .
H162 H 0.9784 0.6529 0.4531 0.0499 1.0000 Uiso R . .
H163 H 0.9052 0.5480 0.3514 0.0510 1.0000 Uiso R . .
H181 H 0.6779 0.4759 0.5906 0.0697 1.0000 Uiso R . .
H182 H 0.6162 0.5588 0.5474 0.0698 1.0000 Uiso R . .
H183 H 0.5994 0.4335 0.4782 0.0695 1.0000 Uiso R . .
H192 H 0.8814 0.6359 0.6592 0.0767 1.0000 Uiso R . .
H191 H 0.9284 0.6963 0.5916 0.0777 1.0000 Uiso R . .
H193 H 0.8140 0.7153 0.6139 0.0773 1.0000 Uiso R . .
H202 H 0.8609 0.4483 0.5661 0.0638 1.0000 Uiso R . .
H201 H 0.8984 0.4868 0.4879 0.0647 1.0000 Uiso R . .
H203 H 0.7750 0.3904 0.4548 0.0646 1.0000 Uiso R . .
H211 H 0.7014 0.7694 0.5296 0.0376 1.0000 Uiso R . .
H221 H 0.5754 0.8780 0.5311 0.0424 1.0000 Uiso R . .
H231 H 0.3989 0.8300 0.3944 0.0368 1.0000 Uiso R . .
H261 H 0.2984 0.8244 0.2370 0.0573 1.0000 Uiso R . .
H263 H 0.3694 0.7826 0.1729 0.0575 1.0000 Uiso R . .
H262 H 0.2260 0.7379 0.1281 0.0576 1.0000 Uiso R . .
H271 H 0.1991 0.6893 0.3080 0.0515 1.0000 Uiso R . .
H272 H 0.1130 0.6161 0.1964 0.0512 1.0000 Uiso R . .
H273 H 0.1752 0.5561 0.2646 0.0504 1.0000 Uiso R . .
H291 H 0.2703 0.1722 0.2397 0.0580 1.0000 Uiso R . .
H292 H 0.4024 0.2526 0.2734 0.0576 1.0000 Uiso R . .
H293 H 0.2936 0.2919 0.2250 0.0575 1.0000 Uiso R . .
H301 H 0.3247 0.0158 0.1510 0.0644 1.0000 Uiso R . .
H302 H 0.4502 0.0947 0.1636 0.0636 1.0000 Uiso R . .
H303 H 0.3481 0.0163 0.0556 0.0634 1.0000 Uiso R . .
H312 H 0.1407 0.0581 0.0634 0.0619 1.0000 Uiso R . .
H311 H 0.1774 0.0866 -0.0193 0.0621 1.0000 Uiso R . .
H313 H 0.1463 0.1778 0.0496 0.0618 1.0000 Uiso R . .
H332 H 0.5746 0.1497 -0.0378 0.0559 1.0000 Uiso R . .
H331 H 0.6210 0.2312 0.0688 0.0566 1.0000 Uiso R . .
H333 H 0.5280 0.1098 0.0350 0.0553 1.0000 Uiso R . .
H341 H 0.5246 0.3151 -0.0880 0.0540 1.0000 Uiso R . .
H343 H 0.5682 0.3939 0.0207 0.0555 1.0000 Uiso R . .
H342 H 0.4370 0.3713 -0.0544 0.0548 1.0000 Uiso R . .
H351 H 0.3762 0.1135 -0.1545 0.0618 1.0000 Uiso R . .
H353 H 0.2812 0.1657 -0.1312 0.0623 1.0000 Uiso R . .
H352 H 0.3119 0.0667 -0.0911 0.0618 1.0000 Uiso R . .
H381 H 0.8867 0.0984 0.3434 0.0449 1.0000 Uiso R . .
H391 H 0.8046 0.0307 0.4450 0.0562 1.0000 Uiso R . .
H401 H 0.6333 0.0683 0.4531 0.0625 1.0000 Uiso R . .
H411 H 0.5533 0.1785 0.3637 0.0584 1.0000 Uiso R . .
H441 H 0.8503 0.4430 0.1669 0.0485 1.0000 Uiso R . .
H451 H 0.9558 0.3529 0.0894 0.0470 1.0000 Uiso R . .
H461 H 0.9665 0.1744 0.1012 0.0507 1.0000 Uiso R . .
H471 H 0.8869 0.0990 0.1967 0.0435 1.0000 Uiso R . .

loop_
_atom_site_aniso_label
_atom_site_aniso_U_11
_atom_site_aniso_U_22
_atom_site_aniso_U_33
_atom_site_aniso_U_23
_atom_site_aniso_U_13
_atom_site_aniso_U_12
Ag1 0.02524(10) 0.02630(10) 0.03300(11) 0.01109(8) 0.01138(8) 0.01359(8)
O1 0.0223(9) 0.0252(9) 0.0253(9) 0.0025(7) 0.0020(7) 0.0149(7)
N1 0.0398(14) 0.0348(13) 0.0407(14) 0.0153(11) 0.0197(11) 0.0221(11)
N2 0.0448(15) 0.0423(14) 0.0476(15) 0.0251(12) 0.0254(13) 0.0273(12)
P1 0.0179(3) 0.0279(3) 0.0255(3) 0.0086(3) 0.0064(3) 0.0120(2)
P2 0.0234(3) 0.0195(3) 0.0282(3) 0.0059(2) 0.0102(3) 0.0106(2)
P3 0.0236(3) 0.0228(3) 0.0446(4) 0.0065(3) 0.0132(3) 0.0105(3)
C3 0.0203(12) 0.0238(12) 0.0290(13) 0.0081(10) 0.0083(10) 0.0109(10)
C4 0.0280(14) 0.0311(14) 0.0274(14) 0.0027(11) 0.0062(11) 0.0108(11)
C5 0.0272(14) 0.0457(17) 0.0282(14) 0.0095(13) 0.0023(12) 0.0161(13)
C6 0.0270(14) 0.0412(16) 0.0358(15) 0.0168(13) 0.0098(12) 0.0225(12)
C7 0.0217(12) 0.0289(13) 0.0292(13) 0.0124(11) 0.0099(11) 0.0131(10)
C8 0.0191(11) 0.0247(12) 0.0261(13) 0.0096(10) 0.0096(10) 0.0109(10)
C10 0.0201(12) 0.0209(12) 0.0263(13) 0.0073(10) 0.0100(10) 0.0091(10)
C11 0.0206(12) 0.0262(13) 0.0272(13) 0.0065(10) 0.0081(10) 0.0117(10)
C13 0.0239(13) 0.0305(14) 0.0342(14) 0.0121(11) 0.0116(11) 0.0114(11)
C14 0.0367(16) 0.0319(15) 0.0549(19) 0.0136(14) 0.0213(15) 0.0123(13)
C15 0.0377(16) 0.0453(17) 0.0380(16) 0.0206(14) 0.0178(13) 0.0188(14)
C16 0.0277(14) 0.0389(16) 0.0441(17) 0.0170(13) 0.0168(13) 0.0154(12)
C17 0.0275(14) 0.0452(16) 0.0300(14) 0.0179(13) 0.0102(12) 0.0174(12)
C18 0.0351(17) 0.074(2) 0.058(2) 0.0423(19) 0.0227(16) 0.0255(17)
C19 0.050(2) 0.060(2) 0.0351(18) 0.0162(16) 0.0005(15) 0.0121(17)
C20 0.0400(17) 0.066(2) 0.0462(18) 0.0336(17) 0.0191(15) 0.0346(16)
C21 0.0230(13) 0.0353(15) 0.0306(14) 0.0036(12) 0.0056(11) 0.0104(11)
C22 0.0336(15) 0.0292(14) 0.0353(15) -0.0016(12) 0.0117(13) 0.0121(12)
C23 0.0309(14) 0.0270(13) 0.0403(16) 0.0076(12) 0.0157(13) 0.0167(12)
C24 0.0218(12) 0.0242(12) 0.0311(13) 0.0094(10) 0.0130(11) 0.0116(10)
C25 0.0267(13) 0.0296(13) 0.0305(14) 0.0128(11) 0.0130(11) 0.0198(11)
C26 0.0564(19) 0.0361(16) 0.0407(16) 0.0189(13) 0.0248(15) 0.0315(15)
C27 0.0227(13) 0.0508(18) 0.0327(15) 0.0137(13) 0.0099(12) 0.0201(13)
C28 0.0338(15) 0.0260(14) 0.0467(17) 0.0132(12) 0.0222(13) 0.0109(12)
C29 0.0458(18) 0.0351(16) 0.0480(18) 0.0174(14) 0.0280(15) 0.0145(14)
C30 0.0487(19) 0.0292(15) 0.063(2) 0.0194(15) 0.0291(17) 0.0167(14)
C31 0.0335(16) 0.0357(16) 0.056(2) 0.0098(14) 0.0224(15) 0.0063(13)
C32 0.0311(14) 0.0269(13) 0.0299(14) 0.0046(11) 0.0142(12) 0.0133(11)
C33 0.0438(17) 0.0381(16) 0.0466(18) 0.0137(14) 0.0258(15) 0.0253(14)
C34 0.0416(17) 0.0357(16) 0.0454(17) 0.0152(13) 0.0255(14) 0.0181(13)
C35 0.0402(17) 0.0415(17) 0.0387(17) -0.0032(14) 0.0159(14) 0.0123(14)
C37 0.0308(14) 0.0222(12) 0.0325(14) 0.0047(11) 0.0077(12) 0.0114(11)
C38 0.0363(16) 0.0305(14) 0.0431(17) 0.0089(13) 0.0068(13) 0.0190(13)
C39 0.062(2) 0.0345(16) 0.0471(19) 0.0198(15) 0.0140(17) 0.0232(16)
C40 0.083(3) 0.0467(19) 0.059(2) 0.0341(18) 0.043(2) 0.0340(19)
C41 0.065(2) 0.059(2) 0.068(2) 0.0379(19) 0.045(2) 0.0397(19)
C42 0.0230(13) 0.0280(13) 0.0281(14) 0.0043(11) 0.0026(11) 0.0103(11)
C44 0.0475(18) 0.0410(17) 0.0486(18) 0.0209(14) 0.0247(15) 0.0230(15)
C45 0.0337(16) 0.0489(18) 0.0403(17) 0.0113(14) 0.0178(13) 0.0127(14)
C46 0.0327(15) 0.0440(18) 0.0485(19) 0.0040(14) 0.0185(14) 0.0162(14)
C47 0.0280(14) 0.0289(14) 0.0457(17) 0.0025(12) 0.0123(13) 0.0121(12)
F1 0.0267(9) 0.0742(16) 0.117(2) -0.0179(14) 0.0111(11) 0.0158(10)
F2 0.0284(9) 0.0706(15) 0.114(2) 0.0214(14) 0.0194(11) 0.0196(10)
F3 0.095(3) 0.0405(18) 0.253(7) 0.071(3) 0.115(5) 0.036(2)
F4 0.108(4) 0.113(4) 0.057(2) 0.000(3) 0.043(2) 0.023(4)
F5 0.089(3) 0.0380(16) 0.129(4) 0.040(2) 0.058(3) 0.0383(19)
F6 0.094(3) 0.128(4) 0.066(2) 0.031(3) 0.051(2) 0.031(4)
F7 0.071(5) 0.138(7) 0.128(6) 0.105(6) 0.071(5) 0.077(5)
F8 0.052(4) 0.103(6) 0.076(5) -0.040(4) 0.019(4) 0.029(5)
F9 0.114(6) 0.189(10) 0.167(8) 0.150(8) 0.096(7) 0.117(7)
F10 0.047(4) 0.077(5) 0.090(5) -0.042(4) 0.006(4) 0.026(4)

loop_
_atom_type_symbol
_atom_type_scat_dispersion_real
_atom_type_scat_dispersion_imag
_atom_type_scat_Cromer_Mann_a1
_atom_type_scat_Cromer_Mann_b1
_atom_type_scat_Cromer_Mann_a2
_atom_type_scat_Cromer_Mann_b2
_atom_type_scat_Cromer_Mann_a3
_atom_type_scat_Cromer_Mann_b3
_atom_type_scat_Cromer_Mann_a4
_atom_type_scat_Cromer_Mann_b4
_atom_type_scat_Cromer_Mann_c
_atom_type_scat_source
C 0.0181 0.0091 2.3100 20.8439 1.0200 10.2075 1.5886 0.5687 0.8650 51.6512 0.2156 'International Tables Vol C 4.2.6.8 and 6.1.1.4'
H 0.0000 0.0000 0.4930 10.5109 0.3229 26.1257 0.1402 3.1424 0.0408 57.7998 0.0030 'International Tables Vol C 4.2.6.8 and 6.1.1.4'
N 0.0311 0.0180 12.2126 0.0057 3.1322 9.8933 2.0125 28.9975 1.1663 0.5826 -11.5290 'International Tables Vol C 4.2.6.8 and 6.1.1.4'
O 0.0492 0.0322 3.0485 13.2771 2.2868 5.7011 1.5463 0.3239 0.8670 32.9089 0.2508 'International Tables Vol C 4.2.6.8 and 6.1.1.4'
F 0.0727 0.0534 3.5392 10.2825 2.6412 4.2944 1.5170 0.2615 1.0243 26.1476 0.2776 'International Tables Vol C 4.2.6.8 and 6.1.1.4'
P 0.2955 0.4335 6.4345 1.9067 4.1791 27.1570 1.7800 0.5260 1.4908 68.1645 1.1149 'International Tables Vol C 4.2.6.8 and 6.1.1.4'
Ag 0.1306 4.2820 19.2808 0.6446 16.6885 7.4726 4.8045 24.6605 1.0463 99.8156 5.1790 'International Tables Vol C 4.2.6.8 and 6.1.1.4'

loop_
_geom_angle_atom_site_label_1
_geom_angle_atom_site_label_2
_geom_angle_atom_site_label_3
_geom_angle
_geom_angle_publ_flag
N1 Ag1 N2 65.94(8) yes
N1 Ag1 P1 107.17(6) yes
N2 Ag1 P1 115.78(7) yes
N1 Ag1 P2 115.19(6) yes
N2 Ag1 P2 107.93(7) yes
P1 Ag1 P2 128.27(2) yes
C8 O1 C10 120.69(19) yes
Ag1 N1 C42 114.39(19) yes
Ag1 N1 C44 123.7(2) yes
C42 N1 C44 117.4(3) yes
Ag1 N2 C37 118.84(19) yes
Ag1 N2 C41 121.2(2) yes
C37 N2 C41 117.7(3) yes
Ag1 P1 C11 117.46(8) yes
Ag1 P1 C13 107.91(9) yes
C11 P1 C13 101.08(12) yes
Ag1 P1 C17 111.12(10) yes
C11 P1 C17 106.05(12) yes
C13 P1 C17 112.98(12) yes
Ag1 P2 C3 117.65(8) yes
Ag1 P2 C28 108.21(10) yes
C3 P2 C28 100.39(12) yes
Ag1 P2 C32 110.93(9) yes
C3 P2 C32 105.82(12) yes
C28 P2 C32 113.61(13) yes
F1 P3 F2 176.79(18) yes
F1 P3 F3 83.8(2) yes
F2 P3 F3 93.9(2) yes
F1 P3 F4 96.6(3) yes
F2 P3 F4 85.5(3) yes
F3 P3 F4 86.6(4) yes
F1 P3 F5 97.6(2) yes
F2 P3 F5 84.8(2) yes
F3 P3 F5 176.5(4) yes
F4 P3 F5 90.1(3) yes
F1 P3 F6 82.4(3) yes
F2 P3 F6 95.6(3) yes
F3 P3 F6 95.4(4) yes
F4 P3 F6 177.7(4) yes
F5 P3 F6 88.0(3) yes
P2 C3 C4 121.8(2) yes
P2 C3 C8 120.97(19) yes
C4 C3 C8 117.0(2) yes
C3 C4 C5 122.0(3) yes
C3 C4 H41 120.2 no
C5 C4 H41 117.7 no
C4 C5 C6 119.3(3) yes
C4 C5 H51 118.2 no
C6 C5 H51 122.5 no
C5 C6 C7 122.0(2) yes
C5 C6 H61 120.1 no
C7 C6 H61 117.9 no
C6 C7 C8 117.6(2) yes
C6 C7 C25 120.2(2) yes
C8 C7 C25 122.1(2) yes
C3 C8 C7 122.1(2) yes
C3 C8 O1 115.8(2) yes
C7 C8 O1 122.1(2) yes
O1 C10 C11 115.8(2) yes
O1 C10 C24 121.6(2) yes
C11 C10 C24 122.6(2) yes
P1 C11 C10 121.38(19) yes
P1 C11 C21 121.25(19) yes
C10 C11 C21 117.2(2) yes
P1 C13 C14 116.0(2) yes
P1 C13 C15 104.71(19) yes
C14 C13 C15 108.5(2) yes
P1 C13 C16 109.17(19) yes
C14 C13 C16 109.0(2) yes
C15 C13 C16 109.3(2) yes
C13 C14 H141 108.1 no
C13 C14 H143 110.3 no
H141 C14 H143 109.5 no
C13 C14 H142 109.2 no
H141 C14 H142 110.2 no
H143 C14 H142 109.7 no
C13 C15 H151 109.3 no
C13 C15 H152 110.8 no
H151 C15 H152 108.1 no
C13 C15 H153 112.0 no
H151 C15 H153 108.8 no
H152 C15 H153 107.8 no
C13 C16 H161 108.0 no
C13 C16 H162 109.8 no
H161 C16 H162 108.9 no
C13 C16 H163 108.7 no
H161 C16 H163 110.6 no
H162 C16 H163 110.8 no
P1 C17 C18 106.22(19) yes
P1 C17 C19 118.7(2) yes
C18 C17 C19 109.5(3) yes
P1 C17 C20 107.2(2) yes
C18 C17 C20 108.9(3) yes
C19 C17 C20 106.0(3) yes
C17 C18 H181 111.9 no
C17 C18 H182 111.1 no
H181 C18 H182 108.5 no
C17 C18 H183 108.1 no
H181 C18 H183 107.5 no
H182 C18 H183 109.7 no
C17 C19 H192 107.5 no
C17 C19 H191 112.3 no
H192 C19 H191 109.3 no
C17 C19 H193 108.0 no
H192 C19 H193 108.9 no
H191 C19 H193 110.7 no
C17 C20 H202 110.9 no
C17 C20 H201 112.7 no
H202 C20 H201 108.8 no
C17 C20 H203 108.4 no
H202 C20 H203 109.1 no
H201 C20 H203 106.9 no
C11 C21 C22 121.6(3) yes
C11 C21 H211 119.5 no
C22 C21 H211 118.9 no
C21 C22 C23 119.4(3) yes
C21 C22 H221 119.4 no
C23 C22 H221 121.2 no
C22 C23 C24 121.9(2) yes
C22 C23 H231 118.3 no
C24 C23 H231 119.8 no
C10 C24 C23 117.2(2) yes
C10 C24 C25 122.6(2) yes
C23 C24 C25 120.2(2) yes
C7 C25 C24 110.5(2) yes
C7 C25 C26 110.0(2) yes
C24 C25 C26 109.1(2) yes
C7 C25 C27 108.5(2) yes
C24 C25 C27 109.3(2) yes
C26 C25 C27 109.5(2) yes
C25 C26 H261 108.6 no
C25 C26 H263 110.0 no
H261 C26 H263 111.2 no
C25 C26 H262 107.3 no
H261 C26 H262 109.3 no
H263 C26 H262 110.2 no
C25 C27 H271 109.7 no
C25 C27 H272 108.9 no
H271 C27 H272 111.0 no
C25 C27 H273 110.6 no
H271 C27 H273 108.7 no
H272 C27 H273 107.8 no
P2 C28 C29 104.40(19) yes
P2 C28 C30 109.3(2) yes
C29 C28 C30 109.8(3) yes
P2 C28 C31 116.4(2) yes
C29 C28 C31 108.3(2) yes
C30 C28 C31 108.5(3) yes
C28 C29 H291 109.6 no
C28 C29 H292 110.7 no
H291 C29 H292 108.4 no
C28 C29 H293 110.9 no
H291 C29 H293 108.4 no
H292 C29 H293 108.9 no
C28 C30 H301 109.6 no
C28 C30 H302 108.7 no
H301 C30 H302 107.7 no
C28 C30 H303 111.0 no
H301 C30 H303 109.2 no
H302 C30 H303 110.5 no
C28 C31 H312 107.2 no
C28 C31 H311 110.8 no
H312 C31 H311 109.8 no
C28 C31 H313 111.6 no
H312 C31 H313 108.3 no
H311 C31 H313 109.2 no
P2 C32 C33 106.50(19) yes
P2 C32 C34 106.04(18) yes
C33 C32 C34 108.1(2) yes
P2 C32 C35 119.0(2) yes
C33 C32 C35 106.7(2) yes
C34 C32 C35 110.0(3) yes
C32 C33 H332 111.9 no
C32 C33 H331 109.5 no
H332 C33 H331 108.4 no
C32 C33 H333 111.5 no
H332 C33 H333 108.2 no
H331 C33 H333 107.1 no
C32 C34 H341 109.2 no
C32 C34 H343 110.4 no
H341 C34 H343 108.7 no
C32 C34 H342 109.5 no
H341 C34 H342 110.4 no
H343 C34 H342 108.6 no
C32 C35 H351 108.1 no
C32 C35 H353 111.7 no
H351 C35 H353 108.0 no
C32 C35 H352 111.1 no
H351 C35 H352 108.8 no
H353 C35 H352 109.1 no
N2 C37 C38 121.7(3) yes
N2 C37 C42 117.3(2) yes
C38 C37 C42 121.0(3) yes
C37 C38 C39 119.6(3) yes
C37 C38 H381 119.3 no
C39 C38 H381 121.1 no
C38 C39 C40 118.9(3) yes
C38 C39 H391 121.0 no
C40 C39 H391 120.1 no
C39 C40 C41 118.2(3) yes
C39 C40 H401 119.3 no
C41 C40 H401 122.5 no
C40 C41 N2 123.8(3) yes
C40 C41 H411 119.4 no
N2 C41 H411 116.8 no
C37 C42 N1 117.6(2) yes
C37 C42 C47 120.7(3) yes
N1 C42 C47 121.7(3) yes
N1 C44 C45 123.9(3) yes
N1 C44 H441 117.3 no
C45 C44 H441 118.8 no
C44 C45 C46 118.2(3) yes
C44 C45 H451 122.5 no
C46 C45 H451 119.3 no
C45 C46 C47 118.9(3) yes
C45 C46 H461 122.0 no
C47 C46 H461 119.1 no
C42 C47 C46 119.8(3) yes
C42 C47 H471 120.8 no
C46 C47 H471 119.5 no

loop_
_geom_bond_atom_site_label_1
_geom_bond_atom_site_label_2
_geom_bond_distance
_geom_bond_publ_flag
Ag1 N1 2.606(2) yes
Ag1 N2 2.514(2) yes
Ag1 P1 2.5200(7) yes
Ag1 P2 2.5228(7) yes
O1 C8 1.372(3) yes
O1 C10 1.377(3) yes
N1 C42 1.343(4) yes
N1 C44 1.335(4) yes
N2 C37 1.340(4) yes
N2 C41 1.339(4) yes
P1 C11 1.845(3) yes
P1 C13 1.893(3) yes
P1 C17 1.892(3) yes
P2 C3 1.839(3) yes
P2 C28 1.889(3) yes
P2 C32 1.890(3) yes
P3 F1 1.577(2) yes
P3 F2 1.581(2) yes
P3 F3 1.559(4) yes
P3 F4 1.604(5) yes
P3 F5 1.550(4) yes
P3 F6 1.544(5) yes
C3 C4 1.392(4) yes
C3 C8 1.411(4) yes
C4 C5 1.382(4) yes
C4 H41 0.914 no
C5 C6 1.378(4) yes
C5 H51 0.921 no
C6 C7 1.386(4) yes
C6 H61 0.922 no
C7 C8 1.400(3) yes
C7 C25 1.524(4) yes
C10 C11 1.401(3) yes
C10 C24 1.403(3) yes
C11 C21 1.397(4) yes
C13 C14 1.527(4) yes
C13 C15 1.537(4) yes
C13 C16 1.534(4) yes
C14 H141 0.961 no
C14 H143 0.968 no
C14 H142 0.981 no
C15 H151 0.950 no
C15 H152 0.959 no
C15 H153 0.960 no
C16 H161 0.960 no
C16 H162 0.965 no
C16 H163 0.959 no
C17 C18 1.522(4) yes
C17 C19 1.532(5) yes
C17 C20 1.531(4) yes
C18 H181 0.960 no
C18 H182 0.978 no
C18 H183 0.966 no
C19 H192 0.972 no
C19 H191 0.990 no
C19 H193 0.975 no
C20 H202 0.951 no
C20 H201 0.967 no
C20 H203 0.959 no
C21 C22 1.385(4) yes
C21 H211 0.940 no
C22 C23 1.379(4) yes
C22 H221 0.934 no
C23 C24 1.393(4) yes
C23 H231 0.933 no
C24 C25 1.518(4) yes
C25 C26 1.548(4) yes
C25 C27 1.537(4) yes
C26 H261 0.962 no
C26 H263 0.969 no
C26 H262 0.957 no
C27 H271 0.960 no
C27 H272 0.956 no
C27 H273 0.953 no
C28 C29 1.544(4) yes
C28 C30 1.531(4) yes
C28 C31 1.538(4) yes
C29 H291 0.948 no
C29 H292 0.959 no
C29 H293 0.960 no
C30 H301 0.962 no
C30 H302 0.970 no
C30 H303 0.980 no
C31 H312 0.958 no
C31 H311 0.961 no
C31 H313 0.960 no
C32 C33 1.544(4) yes
C32 C34 1.531(4) yes
C32 C35 1.528(4) yes
C33 H332 0.948 no
C33 H331 0.937 no
C33 H333 0.960 no
C34 H341 0.949 no
C34 H343 0.959 no
C34 H342 0.969 no
C35 H351 0.968 no
C35 H353 0.968 no
C35 H352 0.973 no
C37 C38 1.391(4) yes
C37 C42 1.487(4) yes
C38 C39 1.372(5) yes
C38 H381 0.936 no
C39 C40 1.382(5) yes
C39 H391 0.937 no
C40 C41 1.375(5) yes
C40 H401 0.936 no
C41 H411 0.927 no
C42 C47 1.390(4) yes
C44 C45 1.383(4) yes
C44 H441 0.932 no
C45 C46 1.372(5) yes
C45 H451 0.929 no
C46 C47 1.372(5) yes
C46 H461 0.926 no
C47 H471 0.932 no

loop_
_geom_hbond_atom_site_label_D
_geom_hbond_atom_site_label_H
_geom_hbond_atom_site_label_A
_geom_hbond_angle_DHA
_geom_hbond_distance_DH
_geom_hbond_distance_HA
_geom_hbond_distance_DA
_geom_hbond_publ_flag
C20 H203 N2 165 0.96 2.52 3.461(5) yes
C33 H331 N1 163 0.94 2.50 3.404(5) yes
